data_4034031
loop_
_publ_author_name
'Chang, Zong'
'Guillot, R\'egis'
'Boddaert, Thomas'
'Aitken, David J.'

_publ_section_title
;
 Stereocontrolled Preparation of Diversely Trifunctionalized Cyclobutanes.
;
_journal_issue 16
_journal_name_full 'The Journal of organic chemistry'
_journal_page_first 10518
_journal_page_last 10525
_journal_paper_doi 10.1021/acs.joc.9b01463
_journal_volume 84
_journal_year 2019
_chemical_absolute_configuration syn
_chemical_formula_moiety 'C18 H22 N2 O8'
_chemical_formula_sum 'C18 H22 N2 O8'
_chemical_formula_weight 394.37
_space_group_crystal_system orthorhombic
_space_group_IT_number 19
_space_group_name_Hall 'P 2ac 2ab'
_space_group_name_H-M_alt 'P 21 21 21'
_atom_sites_solution_hydrogens geom
_audit_creation_method SHELXL-2018/3
_cell_angle_alpha 90
_cell_angle_beta 90
_cell_angle_gamma 90
_cell_formula_units_Z 4
_cell_length_a 5.3084(3)
_cell_length_b 14.0286(8)
_cell_length_c 25.1623(13)
_cell_measurement_reflns_used 9811
_cell_measurement_temperature 100(1)
_cell_measurement_theta_max 66.70
_cell_measurement_theta_min 3.51
_cell_volume 1873.82(18)
_computing_structure_refinement 'SHELXL-2018/3 (Sheldrick, 2018)'
_diffrn_ambient_temperature 100(1)
_diffrn_measured_fraction_theta_full 1.000
_diffrn_measured_fraction_theta_max 1.000
_diffrn_measurement_device_type 'Bruker VENTURE PHOTON100 CMOS'
_diffrn_measurement_method '\f and \w scans'
_diffrn_radiation_probe x-ray
_diffrn_radiation_type CuK\a
_diffrn_radiation_wavelength 1.54178
_diffrn_reflns_av_R_equivalents 0.0520
_diffrn_reflns_av_unetI/netI 0.0254
_diffrn_reflns_Laue_measured_fraction_full 1.000
_diffrn_reflns_Laue_measured_fraction_max 1.000
_diffrn_reflns_limit_h_max 6
_diffrn_reflns_limit_h_min -5
_diffrn_reflns_limit_k_max 16
_diffrn_reflns_limit_k_min -16
_diffrn_reflns_limit_l_max 29
_diffrn_reflns_limit_l_min -29
_diffrn_reflns_number 27592
_diffrn_reflns_point_group_measured_fraction_full 1.000
_diffrn_reflns_point_group_measured_fraction_max 1.000
_diffrn_reflns_theta_full 66.690
_diffrn_reflns_theta_max 66.690
_diffrn_reflns_theta_min 3.513
_exptl_absorpt_coefficient_mu 0.942
_exptl_absorpt_correction_T_max 0.9744
_exptl_absorpt_correction_T_min 0.9214
_exptl_absorpt_correction_type multi-scan
_exptl_absorpt_process_details 'Bruker Apex3'
_exptl_crystal_colour colorless
_exptl_crystal_density_diffrn 1.398
_exptl_crystal_description needle
_exptl_crystal_F_000 832
_exptl_crystal_size_max 0.130
_exptl_crystal_size_mid 0.040
_exptl_crystal_size_min 0.030
_refine_diff_density_max 0.314
_refine_diff_density_min -0.230
_refine_diff_density_rms 0.034
_refine_ls_abs_structure_details
;
 Flack x determined using 1271 quotients [(I+)-(I-)]/[(I+)+(I-)]
 (Parsons, Flack and Wagner, Acta Cryst. B69 (2013) 249-259).
;
_refine_ls_abs_structure_Flack 0.59(7)
_refine_ls_extinction_method none
_refine_ls_goodness_of_fit_ref 1.033
_refine_ls_hydrogen_treatment constr
_refine_ls_matrix_type full
_refine_ls_number_parameters 257
_refine_ls_number_reflns 3328
_refine_ls_number_restraints 0
_refine_ls_restrained_S_all 1.033
_refine_ls_R_factor_all 0.0295
_refine_ls_R_factor_gt 0.0271
_refine_ls_shift/su_max 0.001
_refine_ls_shift/su_mean 0.000
_refine_ls_structure_factor_coef Fsqd
_refine_ls_weighting_details 'w=1/[\s^2^(Fo^2^)+(0.0337P)^2^+0.3637P] where P=(Fo^2^+2Fc^2^)/3'
_refine_ls_weighting_scheme calc
_refine_ls_wR_factor_gt 0.0651
_refine_ls_wR_factor_ref 0.0662
_reflns_Friedel_coverage 0.695
_reflns_Friedel_fraction_full 1.000
_reflns_Friedel_fraction_max 1.000
_reflns_number_gt 3163
_reflns_number_total 3328
_reflns_threshold_expression 'I > 2\s(I)'
_cod_data_source_file jo9b01463_si_002.cif
_cod_data_source_block XRay1
_cod_database_code 4034031
_shelx_space_group_comment
;
The symmetry employed for this shelxl refinement is uniquely defined
by the following loop, which should always be used as a source of
symmetry information in preference to the above space-group names.
They are only intended as comments.
;
_shelx_estimated_absorpt_t_min 0.891
_shelx_estimated_absorpt_t_max 0.973

loop_
_space_group_symop_operation_xyz
'x, y, z'
'-x+1/2, -y, z+1/2'
'-x, y+1/2, -z+1/2'
'x+1/2, -y+1/2, -z'

loop_
_atom_site_label
_atom_site_type_symbol
_atom_site_fract_x
_atom_site_fract_y
_atom_site_fract_z
_atom_site_U_iso_or_equiv
_atom_site_adp_type
_atom_site_occupancy
_atom_site_site_symmetry_order
_atom_site_calc_flag
_atom_site_refinement_flags_posn
_atom_site_refinement_flags_adp
C1 C 0.5359(4) 0.59258(14) 0.28069(7) 0.0174(4) Uani 1 1 d . .
H1 H 0.695501 0.611564 0.298946 0.021 Uiso 1 1 calc R U
C2 C 0.3145(4) 0.61067(14) 0.31740(7) 0.0168(4) Uani 1 1 d . .
H2 H 0.154295 0.618159 0.296906 0.020 Uiso 1 1 calc R U
C3 C 0.3393(5) 0.51013(15) 0.33997(7) 0.0234(5) Uani 1 1 d . .
H3A H 0.176876 0.476115 0.343796 0.028 Uiso 1 1 calc R U
H3B H 0.439373 0.506563 0.373112 0.028 Uiso 1 1 calc R U
C4 C 0.4890(4) 0.48279(15) 0.28913(7) 0.0214(4) Uani 1 1 d . .
H4 H 0.648306 0.448093 0.297835 0.026 Uiso 1 1 calc R U
C5 C 0.3479(4) 0.43589(15) 0.24422(8) 0.0218(4) Uani 1 1 d . .
C6 C 0.0015(5) 0.34242(16) 0.21853(9) 0.0313(5) Uani 1 1 d . .
H6A H -0.059524 0.388211 0.192082 0.047 Uiso 1 1 calc R U
H6B H -0.142015 0.308417 0.234070 0.047 Uiso 1 1 calc R U
H6C H 0.114721 0.296627 0.201387 0.047 Uiso 1 1 calc R U
C7 C 0.7372(4) 0.64036(14) 0.19806(7) 0.0164(4) Uani 1 1 d . .
C8 C 0.8673(4) 0.68237(14) 0.10760(7) 0.0178(4) Uani 1 1 d . .
C9 C 0.7099(4) 0.71043(17) 0.05964(8) 0.0263(5) Uani 1 1 d . .
H9A H 0.586667 0.660170 0.052152 0.039 Uiso 1 1 calc R U
H9B H 0.820010 0.718952 0.028751 0.039 Uiso 1 1 calc R U
H9C H 0.621403 0.770268 0.067103 0.039 Uiso 1 1 calc R U
C10 C 1.0083(4) 0.58993(15) 0.09719(8) 0.0224(4) Uani 1 1 d . .
H10A H 0.887595 0.537321 0.094320 0.034 Uiso 1 1 calc R U
H10B H 1.124778 0.577429 0.126588 0.034 Uiso 1 1 calc R U
H10C H 1.103379 0.595448 0.063948 0.034 Uiso 1 1 calc R U
C11 C 1.0414(4) 0.76332(15) 0.12348(8) 0.0231(5) Uani 1 1 d . .
H11A H 0.940913 0.819065 0.133538 0.035 Uiso 1 1 calc R U
H11B H 1.150625 0.779774 0.093441 0.035 Uiso 1 1 calc R U
H11C H 1.145246 0.743394 0.153710 0.035 Uiso 1 1 calc R U
C12 C 0.1729(4) 0.70822(14) 0.38745(7) 0.0156(4) Uani 1 1 d . .
C13 C 0.2379(4) 0.78983(14) 0.42314(7) 0.0149(4) Uani 1 1 d . .
C14 C 0.4551(4) 0.84347(14) 0.41574(7) 0.0179(4) Uani 1 1 d . .
H14 H 0.563433 0.830634 0.386550 0.021 Uiso 1 1 calc R U
C15 C 0.5129(4) 0.91586(13) 0.45126(7) 0.0172(4) Uani 1 1 d . .
H15 H 0.661268 0.952884 0.446899 0.021 Uiso 1 1 calc R U
C16 C 0.3505(4) 0.93315(13) 0.49311(7) 0.0159(4) Uani 1 1 d . .
C17 C 0.1293(4) 0.88248(14) 0.50063(8) 0.0172(4) Uani 1 1 d . .
H17 H 0.018652 0.897047 0.529178 0.021 Uiso 1 1 calc R U
C18 C 0.0748(4) 0.80992(14) 0.46515(7) 0.0163(4) Uani 1 1 d . .
H18 H -0.074729 0.773534 0.469445 0.020 Uiso 1 1 calc R U
N1 N 0.5271(3) 0.63557(12) 0.22885(6) 0.0179(4) Uani 1 1 d . .
H1A H 0.384201 0.659053 0.216921 0.022 Uiso 1 1 calc R U
N2 N 0.4148(3) 1.00891(12) 0.53110(7) 0.0207(4) Uani 1 1 d . .
O1 O 0.9489(3) 0.62362(10) 0.21386(5) 0.0206(3) Uani 1 1 d . .
O2 O 0.6727(3) 0.66764(10) 0.14874(5) 0.0194(3) Uani 1 1 d . .
O3 O 0.3558(3) 0.69064(9) 0.35241(5) 0.0171(3) Uani 1 1 d . .
O4 O -0.0205(3) 0.66280(10) 0.39047(5) 0.0233(3) Uani 1 1 d . .
O5 O 0.6321(3) 1.03914(11) 0.53117(6) 0.0278(4) Uani 1 1 d . .
O6 O 0.2478(3) 1.03829(12) 0.56041(6) 0.0341(4) Uani 1 1 d . .
O7 O 0.4223(3) 0.43527(12) 0.19901(6) 0.0319(4) Uani 1 1 d . .
O8 O 0.1360(3) 0.39260(10) 0.25994(5) 0.0247(3) Uani 1 1 d . .

loop_
_atom_site_aniso_label
_atom_site_aniso_U_11
_atom_site_aniso_U_22
_atom_site_aniso_U_33
_atom_site_aniso_U_23
_atom_site_aniso_U_13
_atom_site_aniso_U_12
C1 0.0175(10) 0.0221(10) 0.0127(9) -0.0009(8) -0.0017(8) 0.0007(8)
C2 0.0177(10) 0.0207(10) 0.0119(9) -0.0023(7) -0.0011(8) -0.0031(8)
C3 0.0338(12) 0.0229(11) 0.0135(9) -0.0015(8) 0.0018(9) -0.0034(10)
C4 0.0266(11) 0.0219(10) 0.0156(10) -0.0002(8) -0.0007(8) 0.0037(9)
C5 0.0272(11) 0.0182(10) 0.0199(10) -0.0021(8) 0.0005(9) 0.0044(9)
C6 0.0375(14) 0.0285(12) 0.0280(11) -0.0080(10) -0.0063(11) -0.0060(11)
C7 0.0189(10) 0.0175(10) 0.0129(9) -0.0026(8) -0.0002(8) -0.0014(8)
C8 0.0173(10) 0.0211(10) 0.0148(9) 0.0020(8) 0.0050(8) -0.0006(8)
C9 0.0229(12) 0.0386(13) 0.0173(10) 0.0054(9) 0.0042(9) 0.0027(10)
C10 0.0232(11) 0.0239(11) 0.0201(10) -0.0041(8) 0.0030(9) 0.0008(9)
C11 0.0222(11) 0.0202(10) 0.0270(11) 0.0013(9) 0.0026(9) 0.0001(9)
C12 0.0149(9) 0.0201(10) 0.0117(9) 0.0035(7) -0.0014(8) 0.0016(8)
C13 0.0157(9) 0.0161(10) 0.0130(9) 0.0022(7) -0.0032(7) 0.0016(7)
C14 0.0174(10) 0.0221(10) 0.0142(9) 0.0020(8) 0.0026(8) 0.0020(8)
C15 0.0160(10) 0.0167(10) 0.0187(9) 0.0030(8) -0.0001(8) -0.0019(8)
C16 0.0194(9) 0.0136(9) 0.0149(9) 0.0011(7) -0.0026(8) 0.0012(8)
C17 0.0177(10) 0.0180(10) 0.0159(9) 0.0000(8) 0.0006(8) 0.0020(8)
C18 0.0136(9) 0.0189(10) 0.0165(9) 0.0021(8) 0.0003(8) 0.0000(8)
N1 0.0149(8) 0.0262(9) 0.0127(8) 0.0024(7) -0.0007(6) 0.0008(7)
N2 0.0235(10) 0.0183(9) 0.0204(8) -0.0018(7) 0.0017(7) -0.0013(7)
O1 0.0149(7) 0.0303(8) 0.0165(7) 0.0017(6) -0.0014(6) 0.0011(6)
O2 0.0156(7) 0.0299(8) 0.0127(6) 0.0020(6) 0.0013(6) 0.0009(6)
O3 0.0171(7) 0.0198(7) 0.0144(6) -0.0043(5) 0.0025(6) -0.0030(6)
O4 0.0191(8) 0.0303(8) 0.0204(7) -0.0062(6) 0.0039(6) -0.0066(7)
O5 0.0242(8) 0.0303(8) 0.0289(8) -0.0081(7) 0.0003(6) -0.0067(7)
O6 0.0333(9) 0.0308(9) 0.0383(9) -0.0166(7) 0.0147(7) -0.0058(7)
O7 0.0402(10) 0.0377(9) 0.0179(7) -0.0096(7) 0.0058(7) -0.0052(8)
O8 0.0303(8) 0.0248(8) 0.0191(7) -0.0035(6) 0.0000(6) -0.0033(7)

loop_
_atom_type_symbol
_atom_type_description
_atom_type_scat_dispersion_real
_atom_type_scat_dispersion_imag
_atom_type_scat_source
C C 0.0180 0.0096 'International Tables Vol C Tables 4.2.6.8 and 6.1.1.4'
H H 0.0000 0.0000 'International Tables Vol C Tables 4.2.6.8 and 6.1.1.4'
N N 0.0310 0.0189 'International Tables Vol C Tables 4.2.6.8 and 6.1.1.4'
O O 0.0490 0.0322 'International Tables Vol C Tables 4.2.6.8 and 6.1.1.4'

loop_
_geom_angle_atom_site_label_1
_geom_angle_atom_site_label_2
_geom_angle_atom_site_label_3
_geom_angle
N1 C1 C2 117.23(17)
N1 C1 C4 121.84(16)
C2 C1 C4 87.65(15)
N1 C1 H1 109.4
C2 C1 H1 109.4
C4 C1 H1 109.4
O3 C2 C1 112.58(16)
O3 C2 C3 118.56(15)
C1 C2 C3 90.30(16)
O3 C2 H2 111.2
C1 C2 H2 111.2
C3 C2 H2 111.2
C2 C3 C4 88.04(15)
C2 C3 H3A 114.0
C4 C3 H3A 114.0
C2 C3 H3B 114.0
C4 C3 H3B 114.0
H3A C3 H3B 111.2
C5 C4 C3 118.08(19)
C5 C4 C1 113.86(16)
C3 C4 C1 87.16(15)
C5 C4 H4 111.8
C3 C4 H4 111.8
C1 C4 H4 111.8
O7 C5 O8 123.49(19)
O7 C5 C4 123.2(2)
O8 C5 C4 113.23(17)
O8 C6 H6A 109.5
O8 C6 H6B 109.5
H6A C6 H6B 109.5
O8 C6 H6C 109.5
H6A C6 H6C 109.5
H6B C6 H6C 109.5
O1 C7 O2 126.41(18)
O1 C7 N1 124.23(17)
O2 C7 N1 109.35(17)
O2 C8 C11 110.25(16)
O2 C8 C9 102.01(15)
C11 C8 C9 110.50(17)
O2 C8 C10 110.23(16)
C11 C8 C10 112.57(17)
C9 C8 C10 110.79(17)
C8 C9 H9A 109.5
C8 C9 H9B 109.5
H9A C9 H9B 109.5
C8 C9 H9C 109.5
H9A C9 H9C 109.5
H9B C9 H9C 109.5
C8 C10 H10A 109.5
C8 C10 H10B 109.5
H10A C10 H10B 109.5
C8 C10 H10C 109.5
H10A C10 H10C 109.5
H10B C10 H10C 109.5
C8 C11 H11A 109.5
C8 C11 H11B 109.5
H11A C11 H11B 109.5
C8 C11 H11C 109.5
H11A C11 H11C 109.5
H11B C11 H11C 109.5
O4 C12 O3 124.15(17)
O4 C12 C13 124.11(18)
O3 C12 C13 111.73(17)
C14 C13 C18 120.48(18)
C14 C13 C12 121.70(18)
C18 C13 C12 117.81(18)
C15 C14 C13 119.57(18)
C15 C14 H14 120.2
C13 C14 H14 120.2
C16 C15 C14 118.78(18)
C16 C15 H15 120.6
C14 C15 H15 120.6
C15 C16 C17 122.86(18)
C15 C16 N2 118.52(17)
C17 C16 N2 118.62(17)
C18 C17 C16 117.77(18)
C18 C17 H17 121.1
C16 C17 H17 121.1
C17 C18 C13 120.51(19)
C17 C18 H18 119.7
C13 C18 H18 119.7
C7 N1 C1 120.75(17)
C7 N1 H1A 119.6
C1 N1 H1A 119.6
O6 N2 O5 124.23(17)
O6 N2 C16 117.83(17)
O5 N2 C16 117.94(16)
C7 O2 C8 120.60(15)
C12 O3 C2 115.86(15)
C5 O8 C6 115.03(17)

loop_
_geom_bond_atom_site_label_1
_geom_bond_atom_site_label_2
_geom_bond_distance
C1 N1 1.438(2)
C1 C2 1.516(3)
C1 C4 1.575(3)
C1 H1 1.0000
C2 O3 1.443(2)
C2 C3 1.526(3)
C2 H2 1.0000
C3 C4 1.554(3)
C3 H3A 0.9900
C3 H3B 0.9900
C4 C5 1.507(3)
C4 H4 1.0000
C5 O7 1.204(2)
C5 O8 1.338(3)
C6 O8 1.446(3)
C6 H6A 0.9800
C6 H6B 0.9800
C6 H6C 0.9800
C7 O1 1.215(2)
C7 O2 1.343(2)
C7 N1 1.360(3)
C8 O2 1.477(2)
C8 C11 1.518(3)
C8 C9 1.520(3)
C8 C10 1.520(3)
C9 H9A 0.9800
C9 H9B 0.9800
C9 H9C 0.9800
C10 H10A 0.9800
C10 H10B 0.9800
C10 H10C 0.9800
C11 H11A 0.9800
C11 H11B 0.9800
C11 H11C 0.9800
C12 O4 1.211(2)
C12 O3 1.335(2)
C12 C13 1.496(3)
C13 C14 1.390(3)
C13 C18 1.395(3)
C14 C15 1.387(3)
C14 H14 0.9500
C15 C16 1.382(3)
C15 H15 0.9500
C16 C17 1.386(3)
C16 N2 1.470(2)
C17 C18 1.384(3)
C17 H17 0.9500
C18 H18 0.9500
N1 H1A 0.8800
N2 O6 1.225(2)
N2 O5 1.229(2)
